data_1507837
loop_
_publ_author_name
'Hutt, Johnathon T.'
'Jo, Junyong'
'Olasz, Andr\'as'
'Chen, Chun-Hsing'
'Lee, Dongwhan'
'Aron, Zachary D.'

_publ_section_title
;
 Fluorescence switching of imidazo[1,5-a]pyridinium ions: pH-sensors with
 dual emission pathways.
;
_journal_issue 12
_journal_name_full 'Organic letters'
_journal_page_first 3162
_journal_page_last 3165
_journal_paper_doi 10.1021/ol3012524
_journal_volume 14
_journal_year 2012
_chemical_formula_moiety 'C17 H20 F6 N3 P1'
_chemical_formula_sum 'C17 H20 F6 N3 P'
_chemical_formula_weight 411.33
_space_group_IT_number 15
_symmetry_cell_setting monoclinic
_symmetry_space_group_name_Hall '-C 2yc'
_symmetry_space_group_name_H-M 'C 1 2/c 1'
_atom_sites_solution_hydrogens difmap
_atom_sites_solution_primary direct
_audit_creation_date 12-02-28
_audit_creation_method CRYSTALS_ver_14.40
_cell_angle_alpha 90
_cell_angle_beta 99.3450(10)
_cell_angle_gamma 90
_cell_formula_units_Z 8
_cell_length_a 24.3719(19)
_cell_length_b 10.2345(7)
_cell_length_c 14.8466(11)
_cell_measurement_reflns_used 7008
_cell_measurement_temperature 150
_cell_measurement_theta_max 30
_cell_measurement_theta_min 3
_cell_volume 3654.1(5)
_computing_cell_refinement 'Apex2 (Bruker AXS, 2006)'
_computing_data_collection 'Apex2 (Bruker AXS, 2006)'
_computing_data_reduction 'Apex2 (Bruker AXS, 2006)'
_computing_molecular_graphics 'CAMERON (Watkin et al., 1996)'
_computing_publication_material 'CRYSTALS (Betteridge et al., 2003)'
_computing_structure_refinement 'CRYSTALS (Betteridge et al., 2003)'
_computing_structure_solution 'SIR92 (Altomare et al., 1994)'
_diffrn_ambient_temperature 150
_diffrn_measured_fraction_theta_full 0.998
_diffrn_measured_fraction_theta_max 0.998
_diffrn_measurement_device Area
_diffrn_measurement_device_type 'Bruker Kappa Apex2'
_diffrn_measurement_method '\f & \w scans'
_diffrn_radiation_monochromator graphite
_diffrn_radiation_type 'Mo K\a'
_diffrn_radiation_wavelength 0.71073
_diffrn_reflns_av_R_equivalents 0.026
_diffrn_reflns_limit_h_max 33
_diffrn_reflns_limit_h_min -34
_diffrn_reflns_limit_k_max 14
_diffrn_reflns_limit_k_min -13
_diffrn_reflns_limit_l_max 20
_diffrn_reflns_limit_l_min -20
_diffrn_reflns_number 20229
_diffrn_reflns_theta_full 30.028
_diffrn_reflns_theta_max 30.028
_diffrn_reflns_theta_min 2.163
_diffrn_standards_number 0
_exptl_absorpt_coefficient_mu 0.216
_exptl_absorpt_correction_T_max 0.96
_exptl_absorpt_correction_T_min 0.93
_exptl_absorpt_correction_type numerical
_exptl_absorpt_process_details
; 
 Analytical Absorption (De Meulenaer & Tompa, 1965) 
;
_exptl_crystal_colour red
_exptl_crystal_density_diffrn 1.495
_exptl_crystal_density_method 'not measured'
_exptl_crystal_description prism
_exptl_crystal_F_000 1696.000
_exptl_crystal_size_max 0.376
_exptl_crystal_size_mid 0.323
_exptl_crystal_size_min 0.174
_refine_diff_density_max 0.83
_refine_diff_density_min -0.83
_refine_ls_extinction_method None
_refine_ls_goodness_of_fit_ref 1.0111
_refine_ls_hydrogen_treatment constr
_refine_ls_matrix_type full
_refine_ls_number_parameters 296
_refine_ls_number_reflns 5255
_refine_ls_number_restraints 7
_refine_ls_R_factor_all 0.0971
_refine_ls_R_factor_gt 0.0877
_refine_ls_shift/su_max 0.0178595
_refine_ls_shift/su_mean 0.0018080
_refine_ls_structure_factor_coef Fsqd
_refine_ls_weighting_details
;
 Method= Modified Sheldrick 
 w=1/[\s^2^(F^2^) + ( 0.11P)^2^ + 9.60P] 
 ,where P=(max(Fo^2^,0) + 2Fc^2^)/3 
;
_refine_ls_weighting_scheme calc
_refine_ls_wR_factor_all 0.2454
_refine_ls_wR_factor_gt 0.2263
_refine_ls_wR_factor_ref 0.2412
_reflns_limit_h_max 33
_reflns_limit_h_min -34
_reflns_limit_k_max 14
_reflns_limit_k_min 0
_reflns_limit_l_max 20
_reflns_limit_l_min 0
_reflns_number_gt 4627
_reflns_number_total 5333
_reflns_threshold_expression I>2.0\s(I)
_oxford_diffrn_Wilson_B_factor 0.00
_oxford_diffrn_Wilson_scale 0.00
_oxford_refine_ls_r_factor_ref 0.0960
_oxford_refine_ls_scale 0.07627(4)
_oxford_reflns_number_all 5320
_oxford_reflns_threshold_expression_ref I>0.0\s(I)
_oxford_structure_analysis_title 'mo_12023_0m in C2/c'
_cod_data_source_file ol3012524_si_001.cif
_cod_data_source_block 12023
_cod_depositor_comments 'Adding full bibliography for 1507837.cif.'
_cod_original_sg_symbol_H-M 'C 1 2/c 1 '
_cod_original_formula_sum 'C17 H20 F6 N3 P1'
_cod_database_code 1507837

loop_
_symmetry_equiv_pos_as_xyz
x,y,z
-x,-y,-z
x+1/2,y+1/2,z
-x+1/2,-y+1/2,-z
-x,y,-z+1/2
x,-y,z+1/2
-x+1/2,y+1/2,-z+1/2
x+1/2,-y+1/2,z+1/2

loop_
_atom_site_label
_atom_site_type_symbol
_atom_site_fract_x
_atom_site_fract_y
_atom_site_fract_z
_atom_site_U_iso_or_equiv
_atom_site_occupancy
_atom_site_adp_type
_atom_site_refinement_flags_posn
_atom_site_refinement_flags_adp
_atom_site_refinement_flags_occupancy
_atom_site_disorder_assembly
_atom_site_disorder_group
P1 P 0.58063(3) 0.16862(7) 0.65094(6) 0.0489 1.0000 Uani . . . . .
F1 F 0.5511(3) 0.2961(4) 0.6804(4) 0.1179 0.665(4) Uani . U P 1 1
F2 F 0.5816(3) 0.2246(4) 0.5558(2) 0.1063 0.665(4) Uani . . P 1 1
F3 F 0.63814(19) 0.2293(4) 0.6828(3) 0.1001 0.665(4) Uani . U P 1 1
F4 F 0.60746(16) 0.0354(3) 0.6277(3) 0.0767 0.665(4) Uani . . P 1 1
F5 F 0.5762(2) 0.1149(3) 0.7522(2) 0.0902 0.665(4) Uani . . P 1 1
F6 F 0.52066(16) 0.0984(4) 0.6225(4) 0.1048 0.665(4) Uani . . P 1 1
F11 F 0.5333(3) 0.2513(7) 0.5926(5) 0.0665(17) 0.335(4) Uiso . . P 1 2
F21 F 0.6265(3) 0.2404(7) 0.5919(5) 0.0704(19) 0.335(4) Uiso . . P 1 2
F31 F 0.5941(3) 0.2886(7) 0.7153(5) 0.0643(17) 0.335(4) Uiso . . P 1 2
F41 F 0.6350(4) 0.0988(10) 0.7016(6) 0.098(3) 0.335(4) Uiso . . P 1 2
F51 F 0.5421(3) 0.0917(7) 0.6957(6) 0.0708(18) 0.335(4) Uiso . . P 1 2
F61 F 0.5719(4) 0.0624(11) 0.5664(7) 0.107(3) 0.335(4) Uiso . . P 1 2
N1 N 0.45637(9) 0.33731(18) 0.42617(14) 0.0347 1.0000 Uani . . . . .
N2 N 0.52102(9) 0.2359(2) 0.37001(14) 0.0379 1.0000 Uani . . . . .
N3 N 0.2662(2) 0.4462(6) 0.5814(4) 0.0556 0.777(10) Uani . . P 1 3
N31 N 0.2546(7) 0.3961(16) 0.5614(14) 0.0480 0.223(10) Uani . . P 1 4
C1 C 0.40756(10) 0.3611(2) 0.46601(17) 0.0372 1.0000 Uani . . . . .
C2 C 0.39452(10) 0.2831(2) 0.53588(17) 0.0387 1.0000 Uani . . . . .
C3 C 0.34703(11) 0.3064(3) 0.57260(17) 0.0436 1.0000 Uani . . . . .
C4 C 0.31142(12) 0.4118(3) 0.5421(2) 0.0526 1.0000 Uani . . . . .
C5 C 0.32715(13) 0.4926(3) 0.4733(2) 0.0540 1.0000 Uani . . . . .
C6 C 0.37399(12) 0.4663(3) 0.43569(19) 0.0470 1.0000 Uani . . . . .
C7 C 0.47536(11) 0.2193(2) 0.40826(17) 0.0383 1.0000 Uani . . . . .
C8 C 0.53114(10) 0.3698(2) 0.36285(17) 0.0376 1.0000 Uani . . . . .
C9 C 0.55450(13) 0.1420(3) 0.3378(2) 0.0468 1.0000 Uani . . . . .
C10 C 0.59787(13) 0.1830(3) 0.3001(2) 0.0512 1.0000 Uani . . . . .
C11 C 0.61033(12) 0.3186(3) 0.2929(2) 0.0515 1.0000 Uani . . . . .
C12 C 0.57763(12) 0.4105(3) 0.3229(2) 0.0474 1.0000 Uani . . . . .
C13 C 0.48996(11) 0.4320(2) 0.39813(17) 0.0388 1.0000 Uani . . . . .
C14 C 0.23551(17) 0.5668(5) 0.5614(3) 0.0520 0.777(10) Uani . . P 1 3
C15 C 0.19318(17) 0.5599(5) 0.4738(3) 0.0590 0.777(10) Uani . . P 1 3
C16 C 0.24054(14) 0.3434(5) 0.6354(2) 0.0593 0.871(9) Uani . . P 2 2
C17 C 0.25534(19) 0.3799(6) 0.7351(3) 0.0764 0.871(9) Uani . . P 2 2
C18 C 0.2130(6) 0.4941(14) 0.5174(10) 0.049(4) 0.223(10) Uiso . . P 1 4
C19 C 0.2255(10) 0.630(3) 0.5483(17) 0.078(6) 0.223(10) Uiso . . P 1 4
C20 C 0.2690(10) 0.403(2) 0.6865(18) 0.052(7) 0.129(9) Uiso D . P 2 1
C21 C 0.2306(15) 0.286(4) 0.678(3) 0.082(11) 0.129(9) Uiso D . P 2 1
H21 H 0.4187 0.2136 0.5587 0.0471 1.0000 Uiso R . . . .
H31 H 0.3381 0.2505 0.6192 0.0512 1.0000 Uiso R . . . .
H51 H 0.3053 0.5675 0.4540 0.0592 1.0000 Uiso R . . . .
H61 H 0.3832 0.5203 0.3883 0.0554 1.0000 Uiso R . . . .
H71 H 0.4593 0.1378 0.4200 0.0452 1.0000 Uiso R . . . .
H91 H 0.5465 0.0517 0.3424 0.0556 1.0000 Uiso R . . . .
H101 H 0.6205 0.1204 0.2764 0.0608 1.0000 Uiso R . . . .
H111 H 0.6422 0.3442 0.2681 0.0613 1.0000 Uiso R . . . .
H121 H 0.5856 0.5007 0.3177 0.0560 1.0000 Uiso R . . . .
H131 H 0.4855 0.5238 0.4026 0.0474 1.0000 Uiso R . . . .
H141 H 0.2605 0.6365 0.5560 0.0561 0.777(10) Uiso R . P 1 3
H142 H 0.2153 0.5851 0.6096 0.0561 0.777(10) Uiso R . P 1 3
H151 H 0.1737 0.6403 0.4632 0.0641 0.777(10) Uiso R . P 1 3
H152 H 0.2127 0.5427 0.4247 0.0641 0.777(10) Uiso R . P 1 3
H153 H 0.1675 0.4913 0.4783 0.0641 0.777(10) Uiso R . P 1 3
H171 H 0.2398 0.3164 0.7702 0.0864 0.871(9) Uiso R . P 2 2
H172 H 0.2946 0.3817 0.7527 0.0864 0.871(9) Uiso R . P 2 2
H173 H 0.2404 0.4634 0.7451 0.0864 0.871(9) Uiso R . P 2 2
H181 H 0.1767 0.4736 0.5290 0.0788 0.223(10) Uiso R . P 1 4
H182 H 0.2132 0.4919 0.4535 0.0788 0.223(10) Uiso R . P 1 4
H191 H 0.2009 0.6958 0.5208 0.1007 0.223(10) Uiso R . P 1 4
H192 H 0.2256 0.6294 0.6123 0.1007 0.223(10) Uiso R . P 1 4
H193 H 0.2620 0.6476 0.5368 0.1007 0.223(10) Uiso R . P 1 4
H211 H 0.2346 0.2537 0.7386 0.0865 0.129(9) Uiso R . P 2 1
H212 H 0.1938 0.3172 0.6597 0.0865 0.129(9) Uiso R . P 2 1
H213 H 0.2380 0.2180 0.6381 0.0865 0.129(9) Uiso R . P 2 1
H201 H 0.2617 0.4709 0.7263 0.0646 0.129(9) Uiso R . P 2 1
H202 H 0.3059 0.3717 0.7047 0.0646 0.129(9) Uiso R . P 2 1
H161 H 0.2533 0.2560 0.6319 0.0652 0.871(9) Uiso R . P 2 2
H162 H 0.2011 0.3449 0.6229 0.0652 0.871(9) Uiso R . P 2 2

loop_
_atom_site_aniso_label
_atom_site_aniso_U_11
_atom_site_aniso_U_22
_atom_site_aniso_U_33
_atom_site_aniso_U_23
_atom_site_aniso_U_13
_atom_site_aniso_U_12
P1 0.0559(5) 0.0340(4) 0.0581(5) 0.0100(3) 0.0134(3) -0.0025(3)
F1 0.170(5) 0.0415(17) 0.167(4) 0.021(2) 0.101(4) 0.028(2)
F2 0.194(5) 0.077(3) 0.0440(16) 0.0256(16) 0.007(2) -0.020(3)
F3 0.096(3) 0.081(3) 0.120(3) -0.007(2) 0.005(2) -0.042(2)
F4 0.088(2) 0.0426(15) 0.117(3) -0.0036(16) 0.068(2) -0.0013(15)
F5 0.168(4) 0.0505(17) 0.064(2) 0.0104(15) 0.055(2) -0.016(2)
F6 0.060(2) 0.079(3) 0.169(5) 0.017(3) 0.001(2) -0.0207(19)
N1 0.0415(10) 0.0253(9) 0.0379(9) -0.0004(7) 0.0085(8) -0.0037(7)
N2 0.0446(11) 0.0287(9) 0.0401(10) -0.0052(7) 0.0059(8) -0.0027(8)
N3 0.052(2) 0.064(3) 0.056(2) 0.019(2) 0.0247(19) 0.004(2)
N31 0.039(7) 0.039(8) 0.070(10) 0.015(6) 0.020(6) 0.003(5)
C1 0.0418(12) 0.0309(10) 0.0398(11) 0.0039(9) 0.0099(9) -0.0029(9)
C2 0.0420(12) 0.0353(11) 0.0379(11) 0.0066(9) 0.0042(9) -0.0043(9)
C3 0.0456(13) 0.0478(14) 0.0376(12) 0.0127(10) 0.0077(10) -0.0057(11)
C4 0.0472(14) 0.0667(19) 0.0472(14) 0.0187(13) 0.0173(11) 0.0078(13)
C5 0.0533(16) 0.0600(18) 0.0532(15) 0.0220(14) 0.0225(13) 0.0147(13)
C6 0.0533(15) 0.0449(14) 0.0461(13) 0.0158(11) 0.0180(11) 0.0060(11)
C7 0.0487(13) 0.0243(10) 0.0422(12) -0.0017(8) 0.0084(10) -0.0049(9)
C8 0.0430(12) 0.0304(11) 0.0395(11) -0.0048(9) 0.0067(9) -0.0065(9)
C9 0.0568(15) 0.0342(12) 0.0497(14) -0.0078(10) 0.0099(12) 0.0039(11)
C10 0.0504(15) 0.0530(16) 0.0508(15) -0.0117(12) 0.0105(12) 0.0074(12)
C11 0.0438(14) 0.0585(17) 0.0544(16) -0.0093(13) 0.0143(12) -0.0061(12)
C12 0.0475(14) 0.0426(14) 0.0543(15) -0.0064(11) 0.0147(12) -0.0104(11)
C13 0.0463(13) 0.0254(10) 0.0466(12) -0.0016(9) 0.0132(10) -0.0064(9)
C14 0.0429(19) 0.070(3) 0.0451(19) 0.0044(18) 0.0126(14) 0.0041(18)
C15 0.048(2) 0.076(3) 0.053(2) 0.004(2) 0.0073(16) -0.0038(19)
C16 0.0390(16) 0.098(3) 0.0420(17) 0.0177(18) 0.0101(12) -0.0069(17)
C17 0.065(2) 0.121(4) 0.045(2) 0.011(2) 0.0121(17) -0.002(3)

loop_
_atom_type_symbol
_atom_type_scat_dispersion_real
_atom_type_scat_dispersion_imag
_atom_type_scat_Cromer_Mann_a1
_atom_type_scat_Cromer_Mann_b1
_atom_type_scat_Cromer_Mann_a2
_atom_type_scat_Cromer_Mann_b2
_atom_type_scat_Cromer_Mann_a3
_atom_type_scat_Cromer_Mann_b3
_atom_type_scat_Cromer_Mann_a4
_atom_type_scat_Cromer_Mann_b4
_atom_type_scat_Cromer_Mann_c
_atom_type_scat_source
C 0.0033 0.0016 2.3100 20.8439 1.0200 10.2075 1.5886 0.5687 0.8650 51.6512 0.2156 'International Tables Vol C 4.2.6.8 and 6.1.1.4'
H 0.0000 0.0000 0.4930 10.5109 0.3229 26.1257 0.1402 3.1424 0.0408 57.7998 0.0030 'International Tables Vol C 4.2.6.8 and 6.1.1.4'
N 0.0061 0.0033 12.2126 0.0057 3.1322 9.8933 2.0125 28.9975 1.1663 0.5826 -11.5290 'International Tables Vol C 4.2.6.8 and 6.1.1.4'
F 0.0171 0.0103 3.5392 10.2825 2.6412 4.2944 1.5170 0.2615 1.0243 26.1476 0.2776 'International Tables Vol C 4.2.6.8 and 6.1.1.4'
P 0.1023 0.0942 6.4345 1.9067 4.1791 27.1570 1.7800 0.5260 1.4908 68.1645 1.1149 'International Tables Vol C 4.2.6.8 and 6.1.1.4'

loop_
_geom_angle_atom_site_label_1
_geom_angle_atom_site_label_2
_geom_angle_atom_site_label_3
_geom_angle
_geom_angle_publ_flag
F1 P1 F2 91.3(3) yes
F1 P1 F3 90.8(3) yes
F2 P1 F3 89.0(3) yes
F1 P1 F4 175.12(19) yes
F2 P1 F4 93.0(2) yes
F3 P1 F4 91.5(2) yes
F1 P1 F5 85.5(2) yes
F2 P1 F5 176.4(3) yes
F3 P1 F5 92.7(3) yes
F4 P1 F5 90.1(2) yes
F1 P1 F6 90.4(3) yes
F2 P1 F6 94.3(3) yes
F3 P1 F6 176.5(3) yes
F4 P1 F6 87.0(2) yes
F5 P1 F6 84.1(3) yes
F11 P1 F21 88.2(4) yes
F11 P1 F31 88.7(4) yes
F21 P1 F31 83.4(4) yes
F11 P1 F41 170.6(4) yes
F21 P1 F41 82.5(4) yes
F31 P1 F41 89.3(5) yes
F11 P1 F51 94.1(4) yes
F21 P1 F51 172.9(4) yes
F31 P1 F51 103.4(4) yes
F41 P1 F51 95.2(5) yes
F11 P1 F61 86.7(5) yes
F21 P1 F61 84.6(4) yes
F31 P1 F61 167.3(4) yes
F41 P1 F61 93.3(5) yes
F51 P1 F61 88.8(5) yes
C1 N1 C7 125.0(2) yes
C1 N1 C13 125.4(2) yes
C7 N1 C13 109.5(2) yes
C7 N2 C8 109.0(2) yes
C7 N2 C9 129.1(2) yes
C8 N2 C9 121.9(2) yes
C4 N3 C14 123.7(4) yes
C4 N3 C20 115.5(10) yes
C14 N3 C20 111.9(10) yes
C4 N3 C14 123.7(4) yes
C4 N3 C16 118.3(5) yes
C14 N3 C16 117.1(4) yes
C4 N31 C18 115.8(12) yes
C4 N31 C20 99.3(13) yes
C18 N31 C20 114.9(14) yes
C4 N31 C16 126.1(13) yes
C4 N31 C18 115.8(12) yes
C16 N31 C18 112.8(13) yes
N1 C1 C2 121.2(2) yes
N1 C1 C6 119.0(2) yes
C2 C1 C6 119.8(2) yes
C1 C2 C3 120.4(2) yes
C1 C2 H21 119.6 no
C3 C2 H21 120.0 no
C2 C3 C4 121.1(2) yes
C2 C3 H31 119.3 no
C4 C3 H31 119.5 no
C3 C4 N3 123.5(3) yes
C3 C4 C5 117.0(3) yes
N3 C4 C5 119.2(3) yes
N31 C4 C3 113.8(7) yes
N31 C4 C5 125.5(7) yes
C3 C4 C5 117.0(3) yes
C4 C5 C6 121.2(3) yes
C4 C5 H51 119.0 no
C6 C5 H51 119.8 no
C1 C6 C5 120.4(2) yes
C1 C6 H61 119.7 no
C5 C6 H61 119.9 no
N2 C7 N1 108.0(2) yes
N2 C7 H71 125.7 no
N1 C7 H71 126.3 no
N2 C8 C12 118.7(2) yes
N2 C8 C13 106.1(2) yes
C12 C8 C13 135.2(2) yes
N2 C9 C10 118.2(3) yes
N2 C9 H91 120.5 no
C10 C9 H91 121.3 no
C9 C10 C11 121.8(3) yes
C9 C10 H101 119.2 no
C11 C10 H101 119.0 no
C10 C11 C12 120.4(3) yes
C10 C11 H111 119.7 no
C12 C11 H111 119.9 no
C8 C12 C11 119.0(3) yes
C8 C12 H121 120.4 no
C11 C12 H121 120.6 no
N1 C13 C8 107.4(2) yes
N1 C13 H131 126.5 no
C8 C13 H131 126.1 no
N3 C14 C15 113.0(5) yes
N3 C14 H141 109.8 no
C15 C14 H141 108.5 no
N3 C14 H142 109.1 no
C15 C14 H142 106.8 no
H141 C14 H142 109.5 no
C14 C15 H151 110.7 no
C14 C15 H152 108.0 no
H151 C15 H152 109.5 no
C14 C15 H153 109.7 no
H151 C15 H153 109.5 no
H152 C15 H153 109.5 no
N3 C16 C17 107.0(4) yes
N3 C16 H161 117.2 no
C17 C16 H161 104.9 no
N3 C16 H162 112.1 no
C17 C16 H162 105.1 no
H161 C16 H162 109.5 no
N31 C16 C17 131.4(9) yes
N31 C16 H161 102.1 no
C17 C16 H161 104.9 no
N31 C16 H162 102.8 no
C17 C16 H162 105.1 no
H161 C16 H162 109.5 no
C16 C17 H171 108.4 no
C16 C17 H172 110.1 no
H171 C17 H172 109.5 no
C16 C17 H173 109.8 no
H171 C17 H173 109.5 no
H172 C17 H173 109.5 no
N31 C18 C19 113.7(17) yes
N31 C18 H181 110.8 no
C19 C18 H181 107.6 no
N31 C18 H182 107.8 no
C19 C18 H182 107.4 no
H181 C18 H182 109.5 no
C18 C19 H191 116.6 no
C18 C19 H192 105.7 no
H191 C19 H192 109.5 no
C18 C19 H193 105.9 no
H191 C19 H193 109.5 no
H192 C19 H193 109.5 no
N3 C20 C21 102(2) yes
N3 C20 H201 114.6 no
C21 C20 H201 117.3 no
N3 C20 H202 104.8 no
C21 C20 H202 107.7 no
H201 C20 H202 109.5 no
N31 C20 C21 83(2) yes
N31 C20 H201 129.2 no
C21 C20 H201 117.3 no
N31 C20 H202 107.0 no
C21 C20 H202 107.7 no
H201 C20 H202 109.5 no
C20 C21 H211 103.3 no
C20 C21 H212 107.6 no
H211 C21 H212 109.5 no
C20 C21 H213 117.2 no
H211 C21 H213 109.5 no
H212 C21 H213 109.5 no

loop_
_geom_bond_atom_site_label_1
_geom_bond_atom_site_label_2
_geom_bond_distance
_geom_bond_publ_flag
P1 F1 1.585(4) yes
P1 F2 1.528(3) yes
P1 F3 1.536(4) yes
P1 F4 1.575(3) yes
P1 F5 1.622(3) yes
P1 F6 1.622(4) yes
P1 F11 1.572(7) yes
P1 F21 1.695(7) yes
P1 F31 1.558(7) yes
P1 F41 1.584(9) yes
P1 F51 1.464(7) yes
P1 F61 1.649(10) yes
N1 C1 1.433(3) yes
N1 C7 1.335(3) yes
N1 C13 1.376(3) yes
N2 C7 1.340(3) yes
N2 C8 1.399(3) yes
N2 C9 1.395(3) yes
N3 C4 1.374(6) yes
N3 C14 1.449(8) yes
N3 C20 1.61(3) yes
N3 C4 1.374(6) yes
N3 C14 1.449(8) yes
N3 C16 1.518(6) yes
N31 C4 1.468(16) yes
N31 C18 1.50(2) yes
N31 C20 1.84(3) yes
N31 C4 1.468(16) yes
N31 C16 1.318(18) yes
N31 C18 1.50(2) yes
C1 C2 1.386(3) yes
C1 C6 1.382(4) yes
C2 C3 1.378(4) yes
C2 H21 0.950 no
C3 C4 1.412(4) yes
C3 H31 0.950 no
C4 C5 1.415(4) yes
C4 C5 1.415(4) yes
C5 C6 1.376(4) yes
C5 H51 0.950 no
C6 H61 0.950 no
C7 H71 0.950 no
C8 C12 1.423(4) yes
C8 C13 1.363(4) yes
C9 C10 1.341(4) yes
C9 H91 0.950 no
C10 C11 1.428(5) yes
C10 H101 0.950 no
C11 C12 1.354(4) yes
C11 H111 0.950 no
C12 H121 0.950 no
C13 H131 0.950 no
C14 C15 1.525(6) yes
C14 H141 0.950 no
C14 H142 0.950 no
C15 H151 0.950 no
C15 H152 0.950 no
C15 H153 0.950 no
C16 C17 1.512(6) yes
C16 H161 0.950 no
C16 H162 0.950 no
C16 C17 1.512(6) yes
C16 H161 0.950 no
C16 H162 0.950 no
C17 H171 0.950 no
C17 H172 0.950 no
C17 H173 0.950 no
C18 C19 1.48(3) yes
C18 H181 0.950 no
C18 H182 0.950 no
C19 H191 0.950 no
C19 H192 0.950 no
C19 H193 0.950 no
C20 C21 1.51(3) yes
C20 H201 0.950 no
C20 H202 0.950 no
C20 C21 1.51(3) yes
C20 H201 0.950 no
C20 H202 0.950 no
C21 H211 0.950 no
C21 H212 0.950 no
C21 H213 0.950 no

loop_
_geom_torsion_atom_site_label_1
_geom_torsion_atom_site_label_2
_geom_torsion_atom_site_label_3
_geom_torsion_atom_site_label_4
_geom_torsion
_geom_torsion_publ_flag
C7 N1 C1 C2 39.6(4) no
C7 N1 C1 C6 -142.3(3) no
C13 N1 C1 C2 -142.3(2) no
C13 N1 C1 C6 35.7(4) no
C1 N1 C7 N2 179.0(2) no
C13 N1 C7 N2 0.7(3) no
C1 N1 C13 C8 -179.0(2) no
C7 N1 C13 C8 -0.7(3) no
C8 N2 C7 N1 -0.4(3) no
C9 N2 C7 N1 -178.4(2) no
C7 N2 C8 C12 -179.3(2) no
C7 N2 C8 C13 0.0(3) no
C9 N2 C8 C12 -1.1(4) no
C9 N2 C8 C13 178.2(2) no
C7 N2 C9 C10 178.6(3) no
C8 N2 C9 C10 0.8(4) no
C14 N3 C4 C3 168.7(4) no
C14 N3 C4 C5 -4.8(7) no
C4 N3 C14 C15 81.6(6) no
N1 C1 C2 C3 -179.2(2) no
C6 C1 C2 C3 2.8(4) no
N1 C1 C6 C5 -179.3(2) no
C2 C1 C6 C5 -1.2(4) no
C1 C2 C3 C4 -1.8(4) no
C2 C3 C4 N3 -174.3(4) no
C2 C3 C4 C5 -0.7(4) no
N3 C4 C5 C6 176.2(4) no
C3 C4 C5 C6 2.3(4) no
C4 C5 C6 C1 -1.4(4) no
N2 C8 C12 C11 0.3(4) no
C13 C8 C12 C11 -178.8(3) no
N2 C8 C13 N1 0.4(3) no
C12 C8 C13 N1 179.5(3) no
N2 C9 C10 C11 0.3(4) no
C9 C10 C11 C12 -1.2(5) no
C10 C11 C12 C8 0.9(4) no
